data_4088215
loop_
_publ_author_name
'Kinzhalov, Mikhail A.'
'Timofeeva, Svetlana A.'
'Luzyanin, Konstantin V.'
'Boyarskiy, Vadim P.'
'Yakimanskiy, Anton A.'
'Haukka, Matti'
'Kukushkin, Vadim Yu.'

_publ_section_title
;
 Palladium(II)-Mediated Addition of Benzenediamines to Isocyanides:
 Generation of Three Types of Diaminocarbene Ligands Depending on the
 Isomeric Structure of the Nucleophile
;
_journal_issue 2
_journal_name_full Organometallics
_journal_page_first 218
_journal_paper_doi 10.1021/acs.organomet.5b00936
_journal_volume 35
_journal_year 2016
_chemical_formula_moiety '2(C22 H18 Cl5 N4 Pd), 3(C H2 Cl2), 2(Cl)'
_chemical_formula_sum 'C47 H42 Cl18 N8 Pd2'
_chemical_formula_weight 1569.79
_space_group_IT_number 2
_space_group_name_Hall '-P 1'
_space_group_name_H-M_alt 'P -1'
_symmetry_cell_setting triclinic
_symmetry_space_group_name_Hall '-P 1'
_symmetry_space_group_name_H-M 'P -1'
_atom_sites_solution_hydrogens geom
_atom_sites_solution_primary direct
_atom_sites_solution_secondary difmap
_audit_creation_method SHELXL-97
_cell_angle_alpha 104.220(4)
_cell_angle_beta 95.860(4)
_cell_angle_gamma 97.794(4)
_cell_formula_units_Z 2
_cell_length_a 10.7049(8)
_cell_length_b 16.0871(12)
_cell_length_c 18.6724(14)
_cell_measurement_reflns_used 9926
_cell_measurement_temperature 120(2)
_cell_measurement_theta_max 26.03
_cell_measurement_theta_min 2.40
_cell_volume 3057.4(4)
_computing_cell_refinement 'SAINT (Bruker AXS, 2009)'
_computing_data_collection 'APEX2 (Bruker AXS, 2010)'
_computing_data_reduction 'SAINT (Bruker AXS, 2009)'
_computing_molecular_graphics 'CrystaMaker (CrystalMaker Software ltd., 2011)'
_computing_publication_material 'SHELXL-97 (Sheldrick, 2008)'
_computing_structure_refinement 'SHELXL-97 (Sheldrick, 2008)'
_computing_structure_solution 'SUPERFLIP (Palatinus & Chapuis, 2007)'
_diffrn_ambient_temperature 120(2)
_diffrn_detector_area_resol_mean 16
_diffrn_measured_fraction_theta_full 0.941
_diffrn_measured_fraction_theta_max 0.941
_diffrn_measurement_device '62mm x 62mm CCD camera on \k-goniostat'
_diffrn_measurement_device_type 'Bruker KAPPA APEX II DUO CCD'
_diffrn_measurement_method '\f scans and \w scans with \k offset'
_diffrn_radiation_monochromator 'curved graphite crystal'
_diffrn_radiation_source 'fine-focus sealed tube'
_diffrn_radiation_type MoK\a
_diffrn_radiation_wavelength 0.71073
_diffrn_reflns_av_R_equivalents 0.0337
_diffrn_reflns_av_sigmaI/netI 0.0405
_diffrn_reflns_limit_h_max 12
_diffrn_reflns_limit_h_min -12
_diffrn_reflns_limit_k_max 19
_diffrn_reflns_limit_k_min -17
_diffrn_reflns_limit_l_max 19
_diffrn_reflns_limit_l_min -22
_diffrn_reflns_number 37659
_diffrn_reflns_theta_full 25.00
_diffrn_reflns_theta_max 25.00
_diffrn_reflns_theta_min 1.94
_exptl_absorpt_coefficient_mu 1.416
_exptl_absorpt_correction_T_max 0.7688
_exptl_absorpt_correction_T_min 0.6216
_exptl_absorpt_correction_type multi-scan
_exptl_absorpt_process_details 'SADABS (Sheldrick, 2008)'
_exptl_crystal_colour colourless
_exptl_crystal_density_diffrn 1.705
_exptl_crystal_density_method 'not measured'
_exptl_crystal_description block
_exptl_crystal_F_000 1556
_exptl_crystal_size_max 0.37
_exptl_crystal_size_mid 0.30
_exptl_crystal_size_min 0.20
_refine_diff_density_max 1.428
_refine_diff_density_min -1.013
_refine_diff_density_rms 0.124
_refine_ls_extinction_method none
_refine_ls_goodness_of_fit_ref 1.138
_refine_ls_hydrogen_treatment constr
_refine_ls_matrix_type full
_refine_ls_number_parameters 712
_refine_ls_number_reflns 10139
_refine_ls_number_restraints 8
_refine_ls_restrained_S_all 1.138
_refine_ls_R_factor_all 0.0807
_refine_ls_R_factor_gt 0.0481
_refine_ls_shift/su_max 0.001
_refine_ls_shift/su_mean 0.000
_refine_ls_structure_factor_coef Fsqd
_refine_ls_weighting_details 'calc w=1/[\s^2^(Fo^2^)+(0.0000P)^2^+22.2179P] where P=(Fo^2^+2Fc^2^)/3'
_refine_ls_weighting_scheme calc
_refine_ls_wR_factor_gt 0.0900
_refine_ls_wR_factor_ref 0.1080
_reflns_number_gt 7518
_reflns_number_total 10139
_reflns_threshold_expression >2sigma(I)
_cod_data_source_file om5b00936_si_007.cif
_cod_data_source_block km353
_cod_database_code 4088215

loop_
_symmetry_equiv_pos_as_xyz
'x, y, z'
'-x, -y, -z'

loop_
_atom_site_label
_atom_site_type_symbol
_atom_site_fract_x
_atom_site_fract_y
_atom_site_fract_z
_atom_site_U_iso_or_equiv
_atom_site_adp_type
_atom_site_occupancy
_atom_site_symmetry_multiplicity
_atom_site_calc_flag
_atom_site_refinement_flags
_atom_site_disorder_assembly
_atom_site_disorder_group
Pd1 Pd 0.83470(4) 0.31641(3) 0.09764(2) 0.01999(12) Uani 1 1 d . . .
Pd1B Pd 0.73027(4) 0.27080(3) 0.42331(2) 0.01851(12) Uani 1 1 d . . .
Cl1 Cl 0.81335(16) 0.24606(10) 0.19208(8) 0.0286(4) Uani 1 1 d . . .
Cl1B Cl 0.63131(15) 0.15864(10) 0.32080(8) 0.0255(3) Uani 1 1 d . . .
Cl2 Cl 1.0973(5) 0.2735(4) 0.0005(2) 0.0396(10) Uani 0.684(8) 1 d PD A 1
Cl2A Cl 0.6485(16) 0.2795(11) -0.1609(10) 0.031(2) Uani 0.316(8) 1 d PD A 2
Cl2B Cl 1.0524(8) 0.2742(5) 0.4528(3) 0.0287(9) Uani 0.658(7) 1 d PD B 5
Cl2C Cl 0.8438(15) 0.3462(9) 0.7072(7) 0.027(2) Uani 0.342(7) 1 d PD B 6
Cl3 Cl 0.4279(4) 0.1352(3) -0.0920(3) 0.0377(9) Uani 0.796(8) 1 d PD C 3
Cl3A Cl 0.829(3) 0.009(3) 0.017(2) 0.046(3) Uani 0.204(8) 1 d PD C 4
Cl3B Cl 0.5666(4) 0.1586(2) 0.6483(3) 0.0416(11) Uani 0.707(8) 1 d PD D 7
Cl3C Cl 0.758(3) -0.016(2) 0.4232(12) 0.041(2) Uani 0.293(8) 1 d PD D 8
Cl4 Cl 0.49187(17) 0.65579(11) 0.45459(10) 0.0389(4) Uani 1 1 d . . .
Cl4B Cl 0.41705(18) 0.53277(13) 0.28846(11) 0.0454(5) Uani 1 1 d . . .
Cl5 Cl 0.68215(19) 0.73401(12) 0.18231(10) 0.0419(5) Uani 1 1 d . . .
Cl6 Cl 0.74538(15) 0.67642(10) 0.32987(8) 0.0292(4) Uani 1 1 d . . .
Cl7 Cl 0.18651(15) 0.49303(11) 0.11747(8) 0.0281(4) Uani 1 1 d . . .
Cl8 Cl 0.03226(15) 0.43279(10) 0.34837(8) 0.0247(3) Uani 1 1 d . . .
Cl9 Cl 0.5179(2) 0.38890(16) 0.00585(11) 0.0580(6) Uani 1 1 d . . .
Cl10 Cl 0.4461(3) 0.32751(14) 0.13181(13) 0.0760(8) Uani 1 1 d . . .
Cl11 Cl 0.07051(18) 0.06912(12) 0.33048(9) 0.0403(4) Uani 1 1 d . . .
Cl12 Cl -0.16583(19) -0.02483(16) 0.23928(12) 0.0612(6) Uani 1 1 d . . .
Cl13 Cl 0.3118(3) 0.2746(3) 0.3054(3) 0.1314(15) Uani 1 1 d . . .
Cl14 Cl 0.1373(4) 0.1758(2) 0.17237(17) 0.1047(11) Uani 1 1 d . . .
N1 N 0.8735(5) 0.3537(3) -0.0482(2) 0.0234(12) Uani 1 1 d . . .
H1 H 0.8874 0.3917 -0.0745 0.028 Uiso 1 1 calc R . .
N1B N 0.9029(5) 0.3717(3) 0.5619(3) 0.0224(12) Uani 1 1 d . . .
H1B H 0.9404 0.4218 0.5924 0.027 Uiso 1 1 calc R . .
N2 N 0.8494(5) 0.4694(3) 0.0407(3) 0.0212(11) Uani 1 1 d . . .
H2 H 0.8586 0.4968 0.0057 0.025 Uiso 1 1 calc R . .
N2B N 0.7973(5) 0.4529(3) 0.5039(3) 0.0204(11) Uani 1 1 d . . .
H2B H 0.8415 0.4966 0.5394 0.024 Uiso 1 1 calc R . .
N3 N 0.9358(4) 0.4265(3) 0.1734(3) 0.0193(11) Uani 1 1 d . . .
H3A H 0.9484 0.4164 0.2198 0.023 Uiso 1 1 calc R . .
H3B H 1.0142 0.4403 0.1593 0.023 Uiso 1 1 calc R . .
N3B N 0.7494(5) 0.3522(3) 0.3546(3) 0.0213(11) Uani 1 1 d . . .
H3BA H 0.8343 0.3729 0.3560 0.026 Uiso 1 1 calc R . .
H3BB H 0.7171 0.3218 0.3062 0.026 Uiso 1 1 calc R . .
N4 N 0.6767(5) 0.1456(3) -0.0035(3) 0.0258(12) Uani 1 1 d . . .
N4B N 0.6794(5) 0.1341(4) 0.5116(3) 0.0263(12) Uani 1 1 d . . .
C1 C 0.8555(6) 0.3849(4) 0.0224(3) 0.0203(13) Uani 1 1 d . . .
C1B C 0.8192(5) 0.3737(4) 0.5051(3) 0.0159(12) Uani 1 1 d . . .
C2 C 0.8722(6) 0.2640(4) -0.0855(3) 0.0253(14) Uani 1 1 d . A .
C2B C 0.9367(6) 0.2943(4) 0.5775(3) 0.0216(13) Uani 1 1 d . B .
C3 C 0.9704(6) 0.2204(4) -0.0693(3) 0.0312(16) Uani 1 1 d D . .
C3B C 1.0005(6) 0.2411(4) 0.5282(3) 0.0233(14) Uani 1 1 d D . .
C4 C 0.9665(8) 0.1347(5) -0.1083(4) 0.042(2) Uani 1 1 d . A .
H4 H 1.0336 0.1046 -0.0976 0.051 Uiso 1 1 calc R . .
C4B C 1.0242(6) 0.1630(4) 0.5410(4) 0.0284(15) Uani 1 1 d . B .
H4B H 1.0634 0.1247 0.5064 0.034 Uiso 1 1 calc R . .
C5 C 0.8654(9) 0.0934(5) -0.1625(4) 0.049(2) Uani 1 1 d . . .
H5 H 0.8627 0.0346 -0.1890 0.058 Uiso 1 1 calc R A .
C5B C 0.9906(6) 0.1413(4) 0.6039(4) 0.0321(16) Uani 1 1 d . . .
H5B H 1.0060 0.0875 0.6123 0.038 Uiso 1 1 calc R B .
C6 C 0.7670(8) 0.1368(5) -0.1789(4) 0.0381(18) Uani 1 1 d . A .
H6 H 0.6973 0.1072 -0.2162 0.046 Uiso 1 1 calc R . .
C6B C 0.9346(6) 0.1966(4) 0.6552(4) 0.0299(15) Uani 1 1 d . B .
H6B H 0.9154 0.1818 0.6995 0.036 Uiso 1 1 calc R . .
C7 C 0.7700(6) 0.2229(4) -0.1413(3) 0.0291(15) Uani 1 1 d D . .
C7B C 0.9065(6) 0.2733(4) 0.6421(3) 0.0248(14) Uani 1 1 d D . .
C8 C 0.663(3) 0.267(2) -0.154(2) 0.031(2) Uani 0.684(8) 1 d PD A 1
H8A H 0.6292 0.2871 -0.1070 0.047 Uiso 0.684(8) 1 calc PR A 1
H8B H 0.5955 0.2264 -0.1906 0.047 Uiso 0.684(8) 1 calc PR A 1
H8C H 0.6908 0.3168 -0.1732 0.047 Uiso 0.684(8) 1 calc PR A 1
C8A C 1.081(5) 0.262(4) -0.014(3) 0.0396(10) Uani 0.316(8) 1 d PD A 2
H8AA H 1.0680 0.2486 0.0332 0.059 Uiso 0.316(8) 1 calc PR A 2
H8AB H 1.0918 0.3250 -0.0074 0.059 Uiso 0.316(8) 1 calc PR A 2
H8AC H 1.1565 0.2402 -0.0314 0.059 Uiso 0.316(8) 1 calc PR A 2
C8B C 0.837(3) 0.331(2) 0.6948(17) 0.027(2) Uani 0.658(7) 1 d PD B 5
H8BA H 0.8824 0.3906 0.7079 0.041 Uiso 0.658(7) 1 calc PR B 5
H8BB H 0.8339 0.3104 0.7402 0.041 Uiso 0.658(7) 1 calc PR B 5
H8BC H 0.7506 0.3279 0.6708 0.041 Uiso 0.658(7) 1 calc PR B 5
C8C C 1.045(7) 0.267(5) 0.462(3) 0.0287(9) Uani 0.342(7) 1 d PD B 6
H8CA H 0.9818 0.2401 0.4176 0.043 Uiso 0.342(7) 1 calc PR B 6
H8CB H 1.1265 0.2469 0.4532 0.043 Uiso 0.342(7) 1 calc PR B 6
H8CC H 1.0572 0.3303 0.4712 0.043 Uiso 0.342(7) 1 calc PR B 6
C9 C 0.8296(6) 0.5189(4) 0.1104(3) 0.0210(13) Uani 1 1 d . . .
C9B C 0.7101(6) 0.4743(4) 0.4512(3) 0.0204(13) Uani 1 1 d . . .
C10 C 0.7728(6) 0.5923(4) 0.1133(3) 0.0253(14) Uani 1 1 d . . .
H10 H 0.7500 0.6083 0.0686 0.030 Uiso 1 1 calc R . .
C10B C 0.6500(6) 0.5448(4) 0.4748(3) 0.0234(14) Uani 1 1 d . . .
H10B H 0.6689 0.5796 0.5249 0.028 Uiso 1 1 calc R . .
C11 C 0.7493(6) 0.6423(4) 0.1806(3) 0.0268(14) Uani 1 1 d . . .
C11B C 0.5621(6) 0.5642(4) 0.4247(4) 0.0265(14) Uani 1 1 d . . .
C12 C 0.7787(6) 0.6179(4) 0.2459(3) 0.0222(13) Uani 1 1 d . . .
C12B C 0.5302(6) 0.5124(4) 0.3525(4) 0.0282(15) Uani 1 1 d . . .
C13 C 0.8388(6) 0.5460(4) 0.2436(3) 0.0208(13) Uani 1 1 d . . .
H13 H 0.8608 0.5300 0.2883 0.025 Uiso 1 1 calc R . .
C13B C 0.5916(6) 0.4419(4) 0.3292(3) 0.0234(14) Uani 1 1 d . . .
H13B H 0.5707 0.4063 0.2795 0.028 Uiso 1 1 calc R . .
C14 C 0.8668(5) 0.4977(4) 0.1768(3) 0.0187(12) Uani 1 1 d . . .
C14B C 0.6828(6) 0.4236(4) 0.3779(3) 0.0199(13) Uani 1 1 d . . .
C15 C 0.7344(6) 0.2117(4) 0.0288(3) 0.0250(14) Uani 1 1 d . . .
C15B C 0.7031(6) 0.1907(4) 0.4850(3) 0.0227(14) Uani 1 1 d . . .
C16 C 0.6213(6) 0.0609(4) -0.0432(3) 0.0222(14) Uani 1 1 d . C .
C16B C 0.6580(6) 0.0603(4) 0.5376(3) 0.0277(15) Uani 1 1 d . D .
C17 C 0.5054(6) 0.0483(4) -0.0891(3) 0.0267(15) Uani 1 1 d D . .
C17B C 0.6040(6) 0.0647(4) 0.6021(3) 0.0322(16) Uani 1 1 d D . .
C18 C 0.4512(7) -0.0351(4) -0.1315(3) 0.0326(16) Uani 1 1 d . C .
H18 H 0.3729 -0.0447 -0.1636 0.039 Uiso 1 1 calc R . .
C18B C 0.5828(7) -0.0102(5) 0.6276(4) 0.042(2) Uani 1 1 d . D .
H18B H 0.5446 -0.0086 0.6716 0.051 Uiso 1 1 calc R . .
C19 C 0.5130(7) -0.1032(4) -0.1261(3) 0.0348(17) Uani 1 1 d . . .
H19 H 0.4763 -0.1603 -0.1548 0.042 Uiso 1 1 calc R C .
C19B C 0.6173(6) -0.0864(5) 0.5888(4) 0.0412(19) Uani 1 1 d . . .
H19B H 0.6055 -0.1367 0.6070 0.049 Uiso 1 1 calc R D .
C20 C 0.6261(7) -0.0909(4) -0.0803(4) 0.0323(16) Uani 1 1 d . C .
H20 H 0.6658 -0.1396 -0.0774 0.039 Uiso 1 1 calc R . .
C20B C 0.6691(6) -0.0893(5) 0.5237(5) 0.044(2) Uani 1 1 d . D .
H20B H 0.6910 -0.1423 0.4968 0.053 Uiso 1 1 calc R . .
C21 C 0.6837(6) -0.0079(4) -0.0379(3) 0.0302(15) Uani 1 1 d D . .
C21B C 0.6896(6) -0.0173(5) 0.4970(4) 0.0363(17) Uani 1 1 d D . .
C22 C 0.807(3) 0.008(3) 0.012(2) 0.046(3) Uani 0.796(8) 1 d PD C 3
H22G H 0.8389 -0.0465 0.0085 0.069 Uiso 0.796(8) 1 calc PR C 3
H22H H 0.7945 0.0336 0.0636 0.069 Uiso 0.796(8) 1 calc PR C 3
H22I H 0.8690 0.0490 -0.0033 0.069 Uiso 0.796(8) 1 calc PR C 3
C22A C 0.450(9) 0.127(4) -0.093(6) 0.0377(9) Uani 0.204(8) 1 d PD C 4
H22J H 0.4497 0.1356 -0.1429 0.057 Uiso 0.204(8) 1 calc PR C 4
H22K H 0.5019 0.1780 -0.0563 0.057 Uiso 0.204(8) 1 calc PR C 4
H22L H 0.3630 0.1203 -0.0808 0.057 Uiso 0.204(8) 1 calc PR C 4
C22B C 0.746(5) -0.019(3) 0.427(2) 0.041(2) Uani 0.707(8) 1 d PD D 7
H22A H 0.7579 -0.0790 0.4033 0.061 Uiso 0.707(8) 1 calc PR D 7
H22B H 0.8292 0.0190 0.4383 0.061 Uiso 0.707(8) 1 calc PR D 7
H22C H 0.6894 0.0003 0.3921 0.061 Uiso 0.707(8) 1 calc PR D 7
C22C C 0.545(5) 0.139(3) 0.644(3) 0.0416(11) Uani 0.293(8) 1 d PD D 8
H22D H 0.6117 0.1829 0.6781 0.062 Uiso 0.293(8) 1 calc PR D 8
H22E H 0.4817 0.1177 0.6718 0.062 Uiso 0.293(8) 1 calc PR D 8
H22F H 0.5039 0.1663 0.6078 0.062 Uiso 0.293(8) 1 calc PR D 8
C23 C 0.4841(7) 0.4178(5) 0.0981(4) 0.0382(17) Uani 1 1 d . . .
H23A H 0.5590 0.4566 0.1306 0.046 Uiso 1 1 calc R . .
H23B H 0.4119 0.4504 0.1001 0.046 Uiso 1 1 calc R . .
C24 C -0.0780(7) 0.0780(5) 0.2845(4) 0.046(2) Uani 1 1 d . . .
H24A H -0.1269 0.1096 0.3213 0.055 Uiso 1 1 calc R . .
H24B H -0.0638 0.1118 0.2475 0.055 Uiso 1 1 calc R . .
C25 C 0.1766(11) 0.2730(7) 0.2362(8) 0.117(5) Uani 1 1 d . . .
H25A H 0.1023 0.2859 0.2619 0.140 Uiso 1 1 calc R . .
H25B H 0.1984 0.3190 0.2106 0.140 Uiso 1 1 calc R . .

loop_
_atom_site_aniso_label
_atom_site_aniso_U_11
_atom_site_aniso_U_22
_atom_site_aniso_U_33
_atom_site_aniso_U_23
_atom_site_aniso_U_13
_atom_site_aniso_U_12
Pd1 0.0220(3) 0.0204(3) 0.0177(2) 0.00665(18) 0.00295(18) 0.0009(2)
Pd1B 0.0192(2) 0.0193(2) 0.0176(2) 0.00646(18) 0.00237(18) 0.0026(2)
Cl1 0.0403(10) 0.0238(8) 0.0229(7) 0.0101(6) 0.0069(7) 0.0002(7)
Cl1B 0.0278(8) 0.0245(8) 0.0216(7) 0.0056(6) 0.0019(6) -0.0026(7)
Cl2 0.037(2) 0.050(3) 0.037(3) 0.0198(18) 0.0044(13) 0.0103(17)
Cl2A 0.031(4) 0.039(5) 0.024(3) 0.011(3) 0.001(3) 0.003(3)
Cl2B 0.0305(17) 0.032(2) 0.026(2) 0.0087(12) 0.0099(14) 0.0048(14)
Cl2C 0.028(2) 0.028(6) 0.027(5) 0.007(3) 0.007(3) 0.003(3)
Cl3 0.035(2) 0.0303(15) 0.0494(13) 0.0185(12) -0.0071(14) 0.0050(10)
Cl3A 0.032(8) 0.045(3) 0.061(6) 0.021(3) -0.011(5) 0.007(7)
Cl3B 0.057(2) 0.034(2) 0.0258(14) 0.0038(16) 0.0095(15) -0.0140(17)
Cl3C 0.040(5) 0.031(3) 0.065(3) 0.024(2) 0.028(2) 0.014(4)
Cl4 0.0365(10) 0.0350(10) 0.0554(11) 0.0187(8) 0.0175(8) 0.0206(8)
Cl4B 0.0381(11) 0.0473(11) 0.0534(11) 0.0188(9) -0.0100(8) 0.0184(9)
Cl5 0.0561(12) 0.0344(10) 0.0397(9) 0.0109(8) 0.0010(8) 0.0251(9)
Cl6 0.0292(9) 0.0291(9) 0.0273(8) 0.0029(6) 0.0049(6) 0.0056(7)
Cl7 0.0248(8) 0.0357(9) 0.0284(8) 0.0170(7) 0.0041(6) 0.0051(7)
Cl8 0.0277(8) 0.0231(8) 0.0214(7) 0.0064(6) -0.0019(6) 0.0014(7)
Cl9 0.0493(13) 0.0785(16) 0.0443(11) 0.0091(10) 0.0021(9) 0.0203(12)
Cl10 0.129(2) 0.0360(12) 0.0562(13) 0.0125(10) -0.0110(14) 0.0088(14)
Cl11 0.0397(10) 0.0384(10) 0.0378(9) 0.0016(8) -0.0005(8) 0.0093(8)
Cl12 0.0362(11) 0.0766(16) 0.0541(12) -0.0095(11) -0.0037(9) 0.0084(11)
Cl13 0.086(2) 0.127(3) 0.199(4) 0.109(3) -0.013(3) -0.017(2)
Cl14 0.131(3) 0.116(3) 0.097(2) 0.0400(19) 0.073(2) 0.058(2)
N1 0.032(3) 0.022(3) 0.017(2) 0.008(2) 0.002(2) 0.002(2)
N1B 0.025(3) 0.022(3) 0.019(2) 0.004(2) -0.002(2) 0.004(2)
N2 0.025(3) 0.019(3) 0.020(2) 0.009(2) 0.000(2) 0.002(2)
N2B 0.023(3) 0.016(3) 0.020(2) 0.004(2) -0.001(2) 0.004(2)
N3 0.014(3) 0.020(3) 0.024(3) 0.008(2) 0.001(2) 0.003(2)
N3B 0.019(3) 0.023(3) 0.024(3) 0.010(2) 0.001(2) 0.004(2)
N4 0.030(3) 0.025(3) 0.022(3) 0.007(2) 0.001(2) 0.002(3)
N4B 0.019(3) 0.031(3) 0.027(3) 0.015(2) -0.004(2) -0.005(2)
C1 0.017(3) 0.022(3) 0.021(3) 0.005(2) 0.001(2) 0.000(3)
C1B 0.012(3) 0.016(3) 0.023(3) 0.008(2) 0.007(2) 0.003(2)
C2 0.033(4) 0.024(3) 0.021(3) 0.010(3) 0.014(3) -0.001(3)
C2B 0.018(3) 0.022(3) 0.021(3) 0.005(2) -0.004(2) -0.002(3)
C3 0.037(4) 0.036(4) 0.025(3) 0.013(3) 0.010(3) 0.008(3)
C3B 0.018(3) 0.032(4) 0.021(3) 0.010(3) 0.000(2) 0.004(3)
C4 0.064(5) 0.035(4) 0.040(4) 0.016(3) 0.024(4) 0.027(4)
C4B 0.022(4) 0.024(3) 0.038(4) 0.004(3) 0.000(3) 0.009(3)
C5 0.085(7) 0.032(4) 0.032(4) 0.004(3) 0.028(4) 0.014(5)
C5B 0.029(4) 0.030(4) 0.041(4) 0.019(3) 0.003(3) 0.004(3)
C6 0.057(5) 0.029(4) 0.024(3) 0.004(3) 0.010(3) -0.003(4)
C6B 0.019(3) 0.041(4) 0.034(4) 0.018(3) 0.002(3) 0.004(3)
C7 0.039(4) 0.028(4) 0.020(3) 0.008(3) 0.009(3) 0.001(3)
C7B 0.014(3) 0.034(4) 0.027(3) 0.011(3) -0.001(2) 0.001(3)
C8 0.031(4) 0.039(5) 0.024(3) 0.011(3) 0.001(3) 0.003(3)
C8A 0.037(2) 0.050(3) 0.037(3) 0.0198(18) 0.0044(13) 0.0103(17)
C8B 0.028(2) 0.028(6) 0.027(5) 0.007(3) 0.007(3) 0.003(3)
C8C 0.0305(17) 0.032(2) 0.026(2) 0.0087(12) 0.0099(14) 0.0048(14)
C9 0.018(3) 0.022(3) 0.019(3) 0.005(2) -0.001(2) -0.007(3)
C9B 0.015(3) 0.023(3) 0.025(3) 0.011(3) 0.001(2) 0.002(3)
C10 0.028(4) 0.027(4) 0.019(3) 0.007(3) -0.006(3) 0.004(3)
C10B 0.023(3) 0.021(3) 0.028(3) 0.008(3) 0.008(3) 0.006(3)
C11 0.025(4) 0.025(3) 0.030(3) 0.007(3) 0.001(3) 0.006(3)
C11B 0.024(3) 0.022(3) 0.039(4) 0.013(3) 0.012(3) 0.010(3)
C12 0.016(3) 0.024(3) 0.024(3) 0.005(3) 0.003(2) -0.001(3)
C12B 0.019(3) 0.032(4) 0.039(4) 0.021(3) -0.001(3) 0.004(3)
C13 0.020(3) 0.023(3) 0.019(3) 0.008(2) 0.002(2) 0.000(3)
C13B 0.022(3) 0.026(3) 0.021(3) 0.009(3) 0.000(2) 0.000(3)
C14 0.017(3) 0.016(3) 0.022(3) 0.007(2) 0.001(2) -0.001(2)
C14B 0.021(3) 0.019(3) 0.020(3) 0.007(2) 0.001(2) 0.002(3)
C15 0.019(3) 0.034(4) 0.025(3) 0.012(3) 0.004(3) 0.006(3)
C15B 0.017(3) 0.022(3) 0.027(3) 0.005(3) 0.001(3) -0.001(3)
C16 0.028(4) 0.017(3) 0.017(3) 0.001(2) 0.005(3) -0.006(3)
C16B 0.018(3) 0.034(4) 0.034(3) 0.021(3) -0.005(3) -0.004(3)
C17 0.032(4) 0.023(3) 0.028(3) 0.014(3) 0.001(3) 0.001(3)
C17B 0.032(4) 0.034(4) 0.023(3) 0.010(3) -0.009(3) -0.017(3)
C18 0.035(4) 0.031(4) 0.025(3) 0.004(3) -0.004(3) -0.004(3)
C18B 0.030(4) 0.062(5) 0.034(4) 0.031(4) -0.011(3) -0.020(4)
C19 0.045(4) 0.022(4) 0.027(3) -0.008(3) 0.006(3) -0.006(3)
C19B 0.018(4) 0.048(5) 0.065(5) 0.042(4) -0.009(3) -0.009(3)
C20 0.034(4) 0.018(3) 0.043(4) 0.003(3) 0.010(3) 0.006(3)
C20B 0.018(4) 0.040(4) 0.086(6) 0.041(4) 0.003(4) 0.002(3)
C21 0.028(4) 0.032(4) 0.030(3) 0.009(3) 0.003(3) 0.005(3)
C21B 0.014(3) 0.044(4) 0.057(5) 0.028(4) -0.001(3) 0.004(3)
C22 0.032(8) 0.045(3) 0.061(6) 0.021(3) -0.011(5) 0.007(7)
C22A 0.035(2) 0.0303(15) 0.0494(13) 0.0185(12) -0.0071(14) 0.0050(10)
C22B 0.040(5) 0.031(3) 0.065(3) 0.024(2) 0.028(2) 0.014(4)
C22C 0.057(2) 0.034(2) 0.0258(14) 0.0038(16) 0.0095(15) -0.0140(17)
C23 0.034(4) 0.037(4) 0.041(4) 0.009(3) 0.004(3) 0.002(3)
C24 0.036(4) 0.049(5) 0.058(5) 0.021(4) 0.009(4) 0.017(4)
C25 0.092(9) 0.087(9) 0.228(16) 0.088(10) 0.089(10) 0.077(8)

loop_
_atom_type_symbol
_atom_type_description
_atom_type_scat_dispersion_real
_atom_type_scat_dispersion_imag
_atom_type_scat_source
C C 0.0033 0.0016 'International Tables Vol C Tables 4.2.6.8 and 6.1.1.4'
H H 0.0000 0.0000 'International Tables Vol C Tables 4.2.6.8 and 6.1.1.4'
N N 0.0061 0.0033 'International Tables Vol C Tables 4.2.6.8 and 6.1.1.4'
Cl Cl 0.1484 0.1585 'International Tables Vol C Tables 4.2.6.8 and 6.1.1.4'
Pd Pd -0.9988 1.0072 'International Tables Vol C Tables 4.2.6.8 and 6.1.1.4'

loop_
_geom_angle_atom_site_label_1
_geom_angle_atom_site_label_2
_geom_angle_atom_site_label_3
_geom_angle
C15 Pd1 C1 96.4(2)
C15 Pd1 N3 177.7(2)
C1 Pd1 N3 85.2(2)
C15 Pd1 Cl1 87.43(19)
C1 Pd1 Cl1 175.85(17)
N3 Pd1 Cl1 90.86(14)
C15B Pd1B C1B 96.9(2)
C15B Pd1B N3B 176.8(2)
C1B Pd1B N3B 85.7(2)
C15B Pd1B Cl1B 88.18(17)
C1B Pd1B Cl1B 174.85(17)
N3B Pd1B Cl1B 89.23(14)
C1 N1 C2 126.3(5)
C1 N1 H1 116.9
C2 N1 H1 116.9
C1B N1B C2B 125.0(5)
C1B N1B H1B 117.5
C2B N1B H1B 117.5
C1 N2 C9 126.2(5)
C1 N2 H2 116.9
C9 N2 H2 116.9
C1B N2B C9B 126.9(5)
C1B N2B H2B 116.6
C9B N2B H2B 116.6
C14 N3 Pd1 109.8(3)
C14 N3 H3A 109.7
Pd1 N3 H3A 109.7
C14 N3 H3B 109.7
Pd1 N3 H3B 109.7
H3A N3 H3B 108.2
C14B N3B Pd1B 110.2(4)
C14B N3B H3BA 109.6
Pd1B N3B H3BA 109.6
C14B N3B H3BB 109.6
Pd1B N3B H3BB 109.6
H3BA N3B H3BB 108.1
C15 N4 C16 172.6(6)
C15B N4B C16B 173.5(6)
N2 C1 N1 113.9(5)
N2 C1 Pd1 120.0(4)
N1 C1 Pd1 126.1(4)
N1B C1B N2B 114.6(5)
N1B C1B Pd1B 126.0(4)
N2B C1B Pd1B 119.4(4)
C3 C2 C7 120.9(6)
C3 C2 N1 121.9(6)
C7 C2 N1 117.2(5)
C7B C2B C3B 120.6(6)
C7B C2B N1B 119.4(5)
C3B C2B N1B 120.0(5)
C4 C3 C2 119.7(6)
C4 C3 C8A 118(3)
C2 C3 C8A 122(3)
C4 C3 Cl2 120.4(6)
C2 C3 Cl2 119.9(5)
C4B C3B C2B 119.4(6)
C4B C3B C8C 119(3)
C2B C3B C8C 122(3)
C4B C3B Cl2B 120.7(5)
C2B C3B Cl2B 119.9(5)
C5 C4 C3 119.8(7)
C5 C4 H4 120.1
C3 C4 H4 120.1
C5B C4B C3B 119.6(6)
C5B C4B H4B 120.2
C3B C4B H4B 120.2
C4 C5 C6 120.8(7)
C4 C5 H5 119.6
C6 C5 H5 119.6
C4B C5B C6B 121.1(6)
C4B C5B H5B 119.5
C6B C5B H5B 119.5
C7 C6 C5 120.4(7)
C7 C6 H6 119.8
C5 C6 H6 119.8
C7B C6B C5B 120.1(6)
C7B C6B H6B 120.0
C5B C6B H6B 120.0
C6 C7 C2 118.5(6)
C6 C7 C8 120.7(17)
C2 C7 C8 120.5(16)
C6 C7 Cl2A 121.5(8)
C2 C7 Cl2A 119.9(8)
C6B C7B C2B 119.1(6)
C6B C7B C8B 120.3(17)
C2B C7B C8B 120.5(17)
C6B C7B Cl2C 121.1(8)
C2B C7B Cl2C 119.6(7)
C7 C8 H8A 109.5
C7 C8 H8B 109.5
C7 C8 H8C 109.5
C3 C8A H8AA 109.5
C3 C8A H8AB 109.5
H8AA C8A H8AB 109.5
C3 C8A H8AC 109.5
H8AA C8A H8AC 109.5
H8AB C8A H8AC 109.5
C7B C8B H8BA 109.5
C7B C8B H8BB 109.5
C7B C8B H8BC 109.5
C3B C8C H8CA 109.5
C3B C8C H8CB 109.5
C3B C8C H8CC 109.5
C10 C9 C14 119.1(5)
C10 C9 N2 118.6(5)
C14 C9 N2 122.3(5)
C10B C9B C14B 120.5(5)
C10B C9B N2B 118.8(5)
C14B C9B N2B 120.6(5)
C11 C10 C9 120.7(5)
C11 C10 H10 119.7
C9 C10 H10 119.7
C11B C10B C9B 119.1(5)
C11B C10B H10B 120.4
C9B C10B H10B 120.4
C10 C11 C12 120.0(5)
C10 C11 Cl5 119.3(5)
C12 C11 Cl5 120.7(5)
C10B C11B C12B 121.0(5)
C10B C11B Cl4 118.4(5)
C12B C11B Cl4 120.6(5)
C11 C12 C13 119.5(5)
C11 C12 Cl6 121.1(5)
C13 C12 Cl6 119.5(5)
C11B C12B C13B 119.4(5)
C11B C12B Cl4B 122.5(5)
C13B C12B Cl4B 118.1(5)
C14 C13 C12 120.7(5)
C14 C13 H13 119.6
C12 C13 H13 119.6
C14B C13B C12B 120.2(5)
C14B C13B H13B 119.9
C12B C13B H13B 119.9
C13 C14 C9 119.8(5)
C13 C14 N3 121.9(5)
C9 C14 N3 118.3(5)
C13B C14B C9B 119.7(5)
C13B C14B N3B 121.2(5)
C9B C14B N3B 119.1(5)
N4 C15 Pd1 170.8(6)
N4B C15B Pd1B 169.6(5)
C21 C16 C17 121.7(6)
C21 C16 N4 119.7(5)
C17 C16 N4 118.6(5)
C17B C16B N4B 119.5(6)
C17B C16B C21B 121.3(6)
N4B C16B C21B 119.2(6)
C18 C17 C16 119.5(6)
C18 C17 C22A 124(4)
C16 C17 C22A 117(4)
C18 C17 Cl3 120.2(5)
C16 C17 Cl3 120.3(5)
C16B C17B C18B 118.9(7)
C16B C17B C22C 126(3)
C18B C17B C22C 114(2)
C16B C17B Cl3B 119.6(6)
C18B C17B Cl3B 121.5(6)
C19 C18 C17 118.8(6)
C19 C18 H18 120.6
C17 C18 H18 120.6
C19B C18B C17B 120.0(7)
C19B C18B H18B 120.0
C17B C18B H18B 120.0
C20 C19 C18 121.7(6)
C20 C19 H19 119.1
C18 C19 H19 119.1
C18B C19B C20B 119.9(7)
C18B C19B H19B 120.1
C20B C19B H19B 120.1
C19 C20 C21 120.8(6)
C19 C20 H20 119.6
C21 C20 H20 119.6
C21B C20B C19B 121.3(8)
C21B C20B H20B 119.3
C19B C20B H20B 119.3
C16 C21 C20 117.5(6)
C16 C21 C22 120(2)
C20 C21 C22 122.6(19)
C16 C21 Cl3A 121.3(16)
C20 C21 Cl3A 121.1(16)
C20B C21B C16B 118.6(7)
C20B C21B C22B 122(2)
C16B C21B C22B 120(2)
C20B C21B Cl3C 123.0(12)
C16B C21B Cl3C 118.3(12)
C21 C22 H22G 109.5
C21 C22 H22H 109.5
C21 C22 H22I 109.5
C17 C22A H22J 109.5
C17 C22A H22K 109.5
C17 C22A H22L 109.5
C21B C22B H22A 109.5
C21B C22B H22B 109.5
C21B C22B H22C 109.5
C17B C22C H22D 109.5
C17B C22C H22E 109.5
C17B C22C H22F 109.5
Cl10 C23 Cl9 112.1(4)
Cl10 C23 H23A 109.2
Cl9 C23 H23A 109.2
Cl10 C23 H23B 109.2
Cl9 C23 H23B 109.2
H23A C23 H23B 107.9
Cl12 C24 Cl11 110.9(4)
Cl12 C24 H24A 109.5
Cl11 C24 H24A 109.5
Cl12 C24 H24B 109.5
Cl11 C24 H24B 109.5
H24A C24 H24B 108.0
Cl14 C25 Cl13 111.7(5)
Cl14 C25 H25A 109.3
Cl13 C25 H25A 109.3
Cl14 C25 H25B 109.3
Cl13 C25 H25B 109.3
H25A C25 H25B 107.9

loop_
_geom_bond_atom_site_label_1
_geom_bond_atom_site_label_2
_geom_bond_distance
_geom_bond_publ_flag
Pd1 C15 1.950(7) yes
Pd1 C1 1.998(6) yes
Pd1 N3 2.061(5) yes
Pd1 Cl1 2.3315(16) yes
Pd1B C15B 1.942(7) yes
Pd1B C1B 2.003(6) yes
Pd1B N3B 2.052(5) yes
Pd1B Cl1B 2.3264(15) yes
Cl2 C3 1.747(7) ?
Cl2A C7 1.744(12) ?
Cl2B C3B 1.738(7) ?
Cl2C C7B 1.727(11) ?
Cl3 C17 1.728(7) ?
Cl3A C21 1.723(19) ?
Cl3B C17B 1.668(8) ?
Cl3C C21B 1.631(17) ?
Cl4 C11B 1.741(6) ?
Cl4B C12B 1.736(6) ?
Cl5 C11 1.721(6) ?
Cl6 C12 1.718(6) ?
Cl9 C23 1.760(7) ?
Cl10 C23 1.735(8) ?
Cl11 C24 1.769(7) ?
Cl12 C24 1.750(8) ?
Cl13 C25 1.832(13) ?
Cl14 C25 1.687(14) ?
N1 C1 1.334(7) ?
N1 C2 1.438(8) ?
N1 H1 0.8800 ?
N1B C1B 1.326(7) ?
N1B C2B 1.428(7) ?
N1B H1B 0.8800 ?
N2 C1 1.331(7) ?
N2 C9 1.401(7) ?
N2 H2 0.8800 ?
N2B C1B 1.332(7) ?
N2B C9B 1.422(7) ?
N2B H2B 0.8800 ?
N3 C14 1.437(7) ?
N3 H3A 0.9200 ?
N3 H3B 0.9200 ?
N3B C14B 1.434(7) ?
N3B H3BA 0.9200 ?
N3B H3BB 0.9200 ?
N4 C15 1.143(8) ?
N4 C16 1.398(8) ?
N4B C15B 1.150(8) ?
N4B C16B 1.389(8) ?
C2 C3 1.388(9) ?
C2 C7 1.397(9) ?
C2B C7B 1.387(9) ?
C2B C3B 1.395(8) ?
C3 C4 1.384(9) ?
C3 C8A 1.45(3) ?
C3B C4B 1.386(9) ?
C3B C8C 1.50(3) ?
C4 C5 1.375(11) ?
C4 H4 0.9500 ?
C4B C5B 1.372(9) ?
C4B H4B 0.9500 ?
C5 C6 1.388(11) ?
C5 H5 0.9500 ?
C5B C6B 1.382(9) ?
C5B H5B 0.9500 ?
C6 C7 1.386(9) ?
C6 H6 0.9500 ?
C6B C7B 1.381(9) ?
C6B H6B 0.9500 ?
C7 C8 1.46(2) ?
C7B C8B 1.50(3) ?
C8 H8A 0.9800 ?
C8 H8B 0.9800 ?
C8 H8C 0.9800 ?
C8A H8AA 0.9800 ?
C8A H8AB 0.9800 ?
C8A H8AC 0.9800 ?
C8B H8BA 0.9800 ?
C8B H8BB 0.9800 ?
C8B H8BC 0.9800 ?
C8C H8CA 0.9800 ?
C8C H8CB 0.9800 ?
C8C H8CC 0.9800 ?
C9 C10 1.392(8) ?
C9 C14 1.399(8) ?
C9B C10B 1.380(8) ?
C9B C14B 1.390(8) ?
C10 C11 1.384(8) ?
C10 H10 0.9500 ?
C10B C11B 1.379(8) ?
C10B H10B 0.9500 ?
C11 C12 1.389(8) ?
C11B C12B 1.380(9) ?
C12 C13 1.390(8) ?
C12B C13B 1.387(8) ?
C13 C14 1.382(8) ?
C13 H13 0.9500 ?
C13B C14B 1.376(8) ?
C13B H13B 0.9500 ?
C16 C21 1.387(9) ?
C16 C17 1.395(8) ?
C16B C17B 1.380(9) ?
C16B C21B 1.396(9) ?
C17 C18 1.391(9) ?
C17 C22A 1.48(3) ?
C17B C18B 1.399(10) ?
C17B C22C 1.51(3) ?
C18 C19 1.373(9) ?
C18 H18 0.9500 ?
C18B C19B 1.380(11) ?
C18B H18B 0.9500 ?
C19 C20 1.370(9) ?
C19 H19 0.9500 ?
C19B C20B 1.381(11) ?
C19B H19B 0.9500 ?
C20 C21 1.396(9) ?
C20 H20 0.9500 ?
C20B C21B 1.369(10) ?
C20B H20B 0.9500 ?
C21 C22 1.49(2) ?
C21B C22B 1.50(3) ?
C22 H22G 0.9800 ?
C22 H22H 0.9800 ?
C22 H22I 0.9800 ?
C22A H22J 0.9800 ?
C22A H22K 0.9800 ?
C22A H22L 0.9800 ?
C22B H22A 0.9800 ?
C22B H22B 0.9800 ?
C22B H22C 0.9800 ?
C22C H22D 0.9800 ?
C22C H22E 0.9800 ?
C22C H22F 0.9800 ?
C23 H23A 0.9900 ?
C23 H23B 0.9900 ?
C24 H24A 0.9900 ?
C24 H24B 0.9900 ?
C25 H25A 0.9900 ?
C25 H25B 0.9900 ?
